data_1537325
loop_
_publ_author_name
'Ganglberger, E.'

_publ_section_title
;
 Bie Kristallstruktur von Co4 Hf2 P3
;
_journal_name_full 'Monatshefte fuer Chemie (-108,1977)'
_journal_page_first 566
_journal_page_last 574
_journal_volume 99
_journal_year 1968
_chemical_formula_sum 'Co4 Hf2 P3'
_space_group_IT_number 189
_symmetry_space_group_name_Hall 'P -6 -2'
_symmetry_space_group_name_H-M 'P -6 2 m'
_cell_angle_alpha 90
_cell_angle_beta 90
_cell_angle_gamma 120
_cell_formula_units_Z 4
_cell_length_a 12.0559
_cell_length_b 12.0559
_cell_length_c 3.6249
_cell_volume 456.274
_citation_journal_id_ASTM MOCHAP
_cod_data_source_file Ganglberger_MOCHAP_1968_955.cif
_cod_data_source_block Co4Hf2P3
_cod_original_cell_volume 456.2742
_cod_database_code 1537325

loop_
_symmetry_equiv_pos_as_xyz
x,y,z
-x+y,-x,-z
-y,x-y,z
x,y,-z
-x+y,-x,z
-y,x-y,-z
y,x,z
x-y,-y,-z
-x,-x+y,z
y,x,-z
x-y,-y,z
-x,-x+y,-z

loop_
_atom_site_label
_atom_site_type_symbol
_atom_site_fract_x
_atom_site_fract_y
_atom_site_fract_z
_atom_site_occupancy
_atom_site_U_iso_or_equiv
Co3 Co 0.1268 0.4834 0.5 1 0.0
Hf3 Hf 0 0.5546 0 1 0.0
P1 P 0 -0.1791 0 1 0.0
Co4 Co 0 0 0 1 0.0
Co1 Co 0 -0.2794 0.5 1 0.0
Co2 Co 0.1958 0.3734 0 1 0.0
Hf2 Hf 0.3333 0.6667 0 1 0.0
P3 P 0 0.3468 0 1 0.0
Hf1 Hf 0 0.1756 0.5 1 0.0
P2 P 0.3097 0.487 0.5 1 0.0
